data_4129713
loop_
_publ_author_name
'Behrle, Andrew C.'
'Castro, Ludovic'
'Maron, Laurent'
'Walensky, Justin R.'

_publ_section_title
;
 Formation of a Bridging Phosphinidene Thorium Complex.
;
_journal_issue 47
_journal_name_full 'Journal of the American Chemical Society'
_journal_page_first 14846
_journal_page_last 14849
_journal_paper_doi 10.1021/jacs.5b09826
_journal_volume 137
_journal_year 2015
_chemical_formula_sum 'C50 H78 P2 Th'
_chemical_formula_weight 973.10
_space_group_crystal_system monoclinic
_space_group_IT_number 14
_space_group_name_Hall '-P 2ybc'
_space_group_name_H-M_alt 'P 1 21/c 1'
_atom_sites_solution_hydrogens mixed
_audit_creation_method SHELXL-2014/7
_cell_angle_alpha 90
_cell_angle_beta 107.4180(10)
_cell_angle_gamma 90
_cell_formula_units_Z 4
_cell_length_a 23.0790(13)
_cell_length_b 12.1433(7)
_cell_length_c 17.7765(10)
_cell_measurement_reflns_used 9838
_cell_measurement_temperature 100(2)
_cell_measurement_theta_max 26.79
_cell_measurement_theta_min 2.40
_cell_volume 4753.5(5)
_computing_cell_refinement 'APEX2 (Bruker AXS, 2008)'
_computing_data_collection 'APEX2 (Bruker AXS, 2008)'
_computing_data_reduction 'APEX2 (Bruker AXS, 2008)'
_computing_molecular_graphics 'X-SEED, Barbour, 2001'
_computing_publication_material 'CIFTAB (Sheldrick, 2013)'
_computing_structure_refinement 'SHELXL-2013 (Sheldrick, 2013)'
_computing_structure_solution 'SHELXS-2013 (Sheldrick, 2013)'
_diffrn_ambient_temperature 100(2)
_diffrn_measured_fraction_theta_full 0.999
_diffrn_measured_fraction_theta_max 0.997
_diffrn_measurement_device_type 'Bruker APEXII CCD area detector'
_diffrn_measurement_method 'omega scans'
_diffrn_radiation_type MoK\a
_diffrn_radiation_wavelength 0.71073
_diffrn_reflns_av_R_equivalents 0.0305
_diffrn_reflns_av_unetI/netI 0.0228
_diffrn_reflns_Laue_measured_fraction_full 0.999
_diffrn_reflns_Laue_measured_fraction_max 0.997
_diffrn_reflns_limit_h_max 29
_diffrn_reflns_limit_h_min -29
_diffrn_reflns_limit_k_max 15
_diffrn_reflns_limit_k_min -15
_diffrn_reflns_limit_l_max 22
_diffrn_reflns_limit_l_min -22
_diffrn_reflns_number 52708
_diffrn_reflns_point_group_measured_fraction_full 0.999
_diffrn_reflns_point_group_measured_fraction_max 0.997
_diffrn_reflns_theta_full 25.242
_diffrn_reflns_theta_max 26.805
_diffrn_reflns_theta_min 0.925
_diffrn_standards_decay_% 0.0
_exptl_absorpt_coefficient_mu 3.235
_exptl_absorpt_correction_T_max 0.50
_exptl_absorpt_correction_T_min 0.43
_exptl_absorpt_correction_type multi-scan
_exptl_absorpt_process_details
;
 Data were corrected for decay and absorption using the program SADABS
 (Sheldrick, G. M. (2003). SADABS. Version 2.10. University of
 G\"ottingen, Germany).
;
_exptl_crystal_colour orange
_exptl_crystal_density_diffrn 1.360
_exptl_crystal_description prism
_exptl_crystal_F_000 1992
_exptl_crystal_size_max 0.250
_exptl_crystal_size_mid 0.250
_exptl_crystal_size_min 0.250
_refine_diff_density_max 0.702
_refine_diff_density_min -0.397
_refine_diff_density_rms 0.072
_refine_ls_extinction_method none
_refine_ls_goodness_of_fit_ref 1.031
_refine_ls_hydrogen_treatment mixed
_refine_ls_matrix_type full
_refine_ls_number_parameters 527
_refine_ls_number_reflns 10156
_refine_ls_number_restraints 0
_refine_ls_restrained_S_all 1.031
_refine_ls_R_factor_all 0.0287
_refine_ls_R_factor_gt 0.0198
_refine_ls_shift/su_max 0.002
_refine_ls_shift/su_mean 0.000
_refine_ls_structure_factor_coef Fsqd
_refine_ls_weighting_details 'w=1/[\s^2^(Fo^2^)+(0.0228P)^2^+1.4157P] where P=(Fo^2^+2Fc^2^)/3'
_refine_ls_weighting_scheme calc
_refine_ls_wR_factor_gt 0.0440
_refine_ls_wR_factor_ref 0.0480
_reflns_Friedel_coverage 0.000
_reflns_number_gt 8397
_reflns_number_total 10156
_reflns_threshold_expression 'I > 2\s(I)'
_cod_data_source_file ja5b09826_si_002.cif
_cod_data_source_block compound(1)
_cod_original_sg_symbol_H-M 'P 21/c'
_cod_database_code 4129713
_shelx_shelxl_version_number 2014/7
_shelx_space_group_comment
;
The symmetry employed for this shelxl refinement is uniquely defined
by the following loop, which should always be used as a source of
symmetry information in preference to the above space-group names.
They are only intended as comments.
;
_shelx_estimated_absorpt_t_min 0.499
_shelx_estimated_absorpt_t_max 0.499

loop_
_space_group_symop_operation_xyz
'x, y, z'
'-x, y+1/2, -z+1/2'
'-x, -y, -z'
'x, -y-1/2, z-1/2'

loop_
_atom_site_label
_atom_site_type_symbol
_atom_site_fract_x
_atom_site_fract_y
_atom_site_fract_z
_atom_site_U_iso_or_equiv
_atom_site_adp_type
_atom_site_occupancy
_atom_site_site_symmetry_order
_atom_site_calc_flag
_atom_site_refinement_flags_posn
_atom_site_refinement_flags_adp
_atom_site_refinement_flags_occupancy
_atom_site_disorder_assembly
_atom_site_disorder_group
Th1 Th 0.25185(2) 0.12096(2) 0.24558(2) 0.01468(3) Uani 1 1 d . . . . .
P2 P 0.15673(3) -0.04209(5) 0.21249(3) 0.01870(13) Uani 1 1 d . . . . .
H2 H 0.1102(10) -0.0031(19) 0.1557(13) 0.022 Uiso 1 1 d . U . . .
P1 P 0.34512(3) -0.04464(5) 0.28611(3) 0.01829(13) Uani 1 1 d . . . . .
H1 H 0.3900(10) -0.0089(19) 0.3429(13) 0.022 Uiso 1 1 d . U . . .
C44 C 0.26420(11) 0.1319(2) 0.09163(13) 0.0259(5) Uani 1 1 d . . . . .
C45 C 0.20122(11) 0.11681(19) 0.07786(13) 0.0224(5) Uani 1 1 d . . . . .
C34 C 0.28361(11) 0.11852(19) 0.41290(13) 0.0221(5) Uani 1 1 d . . . . .
C43 C 0.28002(11) 0.2360(2) 0.12569(14) 0.0281(6) Uani 1 1 d . . . . .
C19 C 0.07378(10) -0.14518(18) 0.41165(12) 0.0175(5) Uani 1 1 d . . . . .
C1 C 0.38260(10) -0.09260(18) 0.21401(12) 0.0163(5) Uani 1 1 d . . . . .
C42 C 0.22667(12) 0.28744(19) 0.13247(14) 0.0270(6) Uani 1 1 d . . . . .
C6 C 0.43537(10) -0.04199(18) 0.20453(13) 0.0177(5) Uani 1 1 d . . . . .
C20 C 0.12411(10) -0.19839(18) 0.40071(12) 0.0175(5) Uani 1 1 d . . . . .
H20 H 0.1434 -0.2550 0.4363 0.021 Uiso 1 1 calc R U . . .
C4 C 0.42966(10) -0.16118(18) 0.09154(13) 0.0175(5) Uani 1 1 d . . . . .
C5 C 0.45771(10) -0.07874(19) 0.14447(13) 0.0204(5) Uani 1 1 d . . . . .
H5 H 0.4937 -0.0461 0.1393 0.024 Uiso 1 1 calc R U . . .
C41 C 0.17803(11) 0.2126(2) 0.10353(13) 0.0229(5) Uani 1 1 d . . . . .
C16 C 0.12002(10) -0.08394(18) 0.28688(13) 0.0173(5) Uani 1 1 d . . . . .
C17 C 0.06737(10) -0.03194(19) 0.29534(13) 0.0200(5) Uani 1 1 d . . . . .
C3 C 0.37907(10) -0.21232(18) 0.10344(12) 0.0170(5) Uani 1 1 d . . . . .
H3 H 0.3598 -0.2703 0.0692 0.020 Uiso 1 1 calc R U . . .
C2 C 0.35582(10) -0.18083(18) 0.16427(12) 0.0156(4) Uani 1 1 d . . . . .
C33 C 0.32713(12) 0.1869(2) 0.39615(14) 0.0329(7) Uani 1 1 d . . . . .
C21 C 0.14710(10) -0.17089(18) 0.33876(12) 0.0162(5) Uani 1 1 d . . . . .
C31 C 0.23487(18) 0.2711(3) 0.35308(16) 0.0523(10) Uani 1 1 d . . . . .
C35 C 0.22705(11) 0.1704(2) 0.38699(14) 0.0301(6) Uani 1 1 d . . . . .
C32 C 0.29704(19) 0.2813(2) 0.35861(16) 0.0537(10) Uani 1 1 d . . . . .
C18 C 0.04538(10) -0.06533(19) 0.35676(13) 0.0206(5) Uani 1 1 d . . . . .
H18 H 0.0094 -0.0320 0.3614 0.025 Uiso 1 1 calc R U . . .
C28 C 0.19743(10) -0.24044(18) 0.32307(12) 0.0177(5) Uani 1 1 d . . . . .
H28 H 0.2224 -0.1909 0.3001 0.021 Uiso 1 1 calc R U . . .
C7 C 0.30340(10) -0.24562(18) 0.17831(12) 0.0167(5) Uani 1 1 d . . . . .
H7 H 0.2812 -0.1948 0.2043 0.020 Uiso 1 1 calc R U . . .
C29 C 0.24023(10) -0.2960(2) 0.39569(13) 0.0242(5) Uani 1 1 d . . . . .
H29A H 0.2568 -0.2406 0.4366 0.036 Uiso 1 1 calc R U . . .
H29B H 0.2736 -0.3315 0.3813 0.036 Uiso 1 1 calc R U . . .
H29C H 0.2178 -0.3515 0.4158 0.036 Uiso 1 1 calc R U . . .
C8 C 0.33016(11) -0.3386(2) 0.23666(14) 0.0265(5) Uani 1 1 d . . . . .
H8A H 0.2972 -0.3787 0.2488 0.040 Uiso 1 1 calc R U . . .
H8B H 0.3574 -0.3073 0.2853 0.040 Uiso 1 1 calc R U . . .
H8C H 0.3530 -0.3892 0.2132 0.040 Uiso 1 1 calc R U . . .
C30 C 0.16773(10) -0.3270(2) 0.26067(13) 0.0235(5) Uani 1 1 d . . . . .
H30A H 0.1993 -0.3682 0.2462 0.035 Uiso 1 1 calc R U . . .
H30B H 0.1412 -0.2903 0.2138 0.035 Uiso 1 1 calc R U . . .
H30C H 0.1437 -0.3778 0.2821 0.035 Uiso 1 1 calc R U . . .
C25 C 0.05131(10) -0.16357(19) 0.48290(13) 0.0201(5) Uani 1 1 d . . . . .
H25 H 0.0063 -0.1525 0.4654 0.024 Uiso 1 1 calc R U . . .
C10 C 0.45186(10) -0.1819(2) 0.02050(13) 0.0214(5) Uani 1 1 d . . . . .
H10 H 0.4971 -0.1758 0.0383 0.026 Uiso 1 1 calc R U . . .
C22 C 0.03319(11) 0.0567(2) 0.23940(14) 0.0279(6) Uani 1 1 d . . . . .
H22 H 0.0632 0.0960 0.2185 0.034 Uiso 1 1 calc R U . . .
C13 C 0.46889(11) 0.0503(2) 0.25806(14) 0.0243(5) Uani 1 1 d . . . . .
H13 H 0.4387 0.0901 0.2784 0.029 Uiso 1 1 calc R U . . .
C14 C 0.49815(12) 0.1352(2) 0.21679(16) 0.0331(6) Uani 1 1 d . . . . .
H14A H 0.5334 0.1022 0.2055 0.050 Uiso 1 1 calc R U . . .
H14B H 0.5112 0.1994 0.2512 0.050 Uiso 1 1 calc R U . . .
H14C H 0.4685 0.1584 0.1673 0.050 Uiso 1 1 calc R U . . .
C9 C 0.25753(10) -0.2903(2) 0.10426(13) 0.0240(5) Uani 1 1 d . . . . .
H9A H 0.2440 -0.2307 0.0658 0.036 Uiso 1 1 calc R U . . .
H9B H 0.2225 -0.3205 0.1177 0.036 Uiso 1 1 calc R U . . .
H9C H 0.2765 -0.3485 0.0815 0.036 Uiso 1 1 calc R U . . .
C24 C 0.00236(12) 0.1438(2) 0.27771(17) 0.0366(7) Uani 1 1 d . . . . .
H24A H -0.0324 0.1106 0.2900 0.055 Uiso 1 1 calc R U . . .
H24B H -0.0116 0.2054 0.2411 0.055 Uiso 1 1 calc R U . . .
H24C H 0.0315 0.1708 0.3264 0.055 Uiso 1 1 calc R U . . .
C26 C 0.07910(12) -0.0755(2) 0.54462(14) 0.0295(6) Uani 1 1 d . . . . .
H26A H 0.1233 -0.0845 0.5631 0.044 Uiso 1 1 calc R U . . .
H26B H 0.0627 -0.0833 0.5893 0.044 Uiso 1 1 calc R U . . .
H26C H 0.0691 -0.0023 0.5211 0.044 Uiso 1 1 calc R U . . .
C27 C 0.06394(13) -0.2778(2) 0.52000(15) 0.0308(6) Uani 1 1 d . . . . .
H27A H 0.0468 -0.3338 0.4798 0.046 Uiso 1 1 calc R U . . .
H27B H 0.0452 -0.2841 0.5625 0.046 Uiso 1 1 calc R U . . .
H27C H 0.1079 -0.2887 0.5414 0.046 Uiso 1 1 calc R U . . .
C12 C 0.42692(12) -0.0901(2) -0.03954(14) 0.0312(6) Uani 1 1 d . . . . .
H12A H 0.3825 -0.0938 -0.0577 0.047 Uiso 1 1 calc R U . . .
H12B H 0.4426 -0.0992 -0.0846 0.047 Uiso 1 1 calc R U . . .
H12C H 0.4397 -0.0184 -0.0147 0.047 Uiso 1 1 calc R U . . .
C11 C 0.43532(12) -0.2937(2) -0.01898(15) 0.0320(6) Uani 1 1 d . . . . .
H11A H 0.4511 -0.3522 0.0197 0.048 Uiso 1 1 calc R U . . .
H11B H 0.4532 -0.3008 -0.0623 0.048 Uiso 1 1 calc R U . . .
H11C H 0.3910 -0.3001 -0.0398 0.048 Uiso 1 1 calc R U . . .
C15 C 0.51702(12) 0.0010(2) 0.32913(15) 0.0387(7) Uani 1 1 d . . . . .
H15A H 0.4974 -0.0488 0.3575 0.058 Uiso 1 1 calc R U . . .
H15B H 0.5376 0.0603 0.3645 0.058 Uiso 1 1 calc R U . . .
H15C H 0.5468 -0.0401 0.3109 0.058 Uiso 1 1 calc R U . . .
C23 C -0.01376(13) 0.0040(3) 0.16948(16) 0.0422(7) Uani 1 1 d . . . . .
H23A H 0.0066 -0.0465 0.1425 0.063 Uiso 1 1 calc R U . . .
H23B H -0.0347 0.0615 0.1327 0.063 Uiso 1 1 calc R U . . .
H23C H -0.0433 -0.0369 0.1882 0.063 Uiso 1 1 calc R U . . .
C46 C 0.11202(12) 0.2381(2) 0.09137(16) 0.0392(7) Uani 1 1 d . . . . .
H46A H 0.1076 0.2774 0.1375 0.059 Uiso 1 1 calc R U . . .
H46B H 0.0888 0.1692 0.0843 0.059 Uiso 1 1 calc R U . . .
H46C H 0.0966 0.2842 0.0444 0.059 Uiso 1 1 calc R U . . .
C50 C 0.16496(14) 0.0233(2) 0.03080(14) 0.0402(7) Uani 1 1 d . . . . .
H50A H 0.1639 0.0303 -0.0245 0.060 Uiso 1 1 calc R U . . .
H50B H 0.1234 0.0256 0.0344 0.060 Uiso 1 1 calc R U . . .
H50C H 0.1839 -0.0469 0.0519 0.060 Uiso 1 1 calc R U . . .
C49 C 0.30438(14) 0.0596(3) 0.05929(16) 0.0482(9) Uani 1 1 d . . . . .
H49A H 0.2997 0.0801 0.0045 0.072 Uiso 1 1 calc R U . . .
H49B H 0.2927 -0.0177 0.0615 0.072 Uiso 1 1 calc R U . . .
H49C H 0.3468 0.0694 0.0909 0.072 Uiso 1 1 calc R U . . .
C47 C 0.21946(17) 0.4075(2) 0.14792(18) 0.0539(9) Uani 1 1 d . . . . .
H47A H 0.2111 0.4486 0.0984 0.081 Uiso 1 1 calc R U . . .
H47B H 0.2570 0.4351 0.1854 0.081 Uiso 1 1 calc R U . . .
H47C H 0.1857 0.4170 0.1700 0.081 Uiso 1 1 calc R U . . .
C39 C 0.29580(17) 0.0130(2) 0.45899(15) 0.0561(10) Uani 1 1 d . . . . .
H39A H 0.3007 0.0285 0.5146 0.084 Uiso 1 1 calc R U . . .
H39B H 0.3330 -0.0207 0.4540 0.084 Uiso 1 1 calc R U . . .
H39C H 0.2616 -0.0376 0.4384 0.084 Uiso 1 1 calc R U . . .
C40 C 0.17084(14) 0.1360(4) 0.4064(2) 0.0833(16) Uani 1 1 d . . . . .
H40A H 0.1691 0.1740 0.4543 0.125 Uiso 1 1 calc R U . . .
H40B H 0.1717 0.0562 0.4150 0.125 Uiso 1 1 calc R U . . .
H40C H 0.1350 0.1553 0.3626 0.125 Uiso 1 1 calc R U . . .
C48 C 0.34182(13) 0.2892(3) 0.14275(19) 0.0556(10) Uani 1 1 d . . . . .
H48A H 0.3723 0.2426 0.1792 0.083 Uiso 1 1 calc R U . . .
H48B H 0.3411 0.3617 0.1667 0.083 Uiso 1 1 calc R U . . .
H48C H 0.3522 0.2977 0.0935 0.083 Uiso 1 1 calc R U . . .
C38 C 0.39477(14) 0.1737(4) 0.4282(2) 0.0902(17) Uani 1 1 d . . . . .
H38A H 0.4103 0.2208 0.4747 0.135 Uiso 1 1 calc R U . . .
H38B H 0.4137 0.1950 0.3878 0.135 Uiso 1 1 calc R U . . .
H38C H 0.4045 0.0967 0.4431 0.135 Uiso 1 1 calc R U . . .
C36A C 0.2013(8) 0.3752(11) 0.3287(6) 0.066(4) Uani 0.54(2) 1 d . . P A 1
H36A H 0.1627 0.3598 0.2883 0.099 Uiso 0.54(2) 1 calc R U P A 1
H36B H 0.2257 0.4252 0.3071 0.099 Uiso 0.54(2) 1 calc R U P A 1
H36C H 0.1933 0.4096 0.3744 0.099 Uiso 0.54(2) 1 calc R U P A 1
C37A C 0.3460(7) 0.3665(9) 0.3450(5) 0.057(3) Uani 0.54(2) 1 d . . P A 1
H37A H 0.3715 0.3936 0.3961 0.085 Uiso 0.54(2) 1 calc R U P A 1
H37B H 0.3249 0.4285 0.3132 0.085 Uiso 0.54(2) 1 calc R U P A 1
H37C H 0.3714 0.3293 0.3175 0.085 Uiso 0.54(2) 1 calc R U P A 1
C36B C 0.1695(7) 0.3376(12) 0.3253(7) 0.054(3) Uani 0.46(2) 1 d . . P A 2
H36D H 0.1405 0.2964 0.2830 0.081 Uiso 0.46(2) 1 calc R U P A 2
H36E H 0.1757 0.4109 0.3060 0.081 Uiso 0.46(2) 1 calc R U P A 2
H36F H 0.1535 0.3448 0.3702 0.081 Uiso 0.46(2) 1 calc R U P A 2
C37B C 0.3089(9) 0.3985(9) 0.3368(6) 0.054(4) Uani 0.46(2) 1 d . . P A 2
H37D H 0.3329 0.4376 0.3841 0.081 Uiso 0.46(2) 1 calc R U P A 2
H37E H 0.2701 0.4366 0.3144 0.081 Uiso 0.46(2) 1 calc R U P A 2
H37F H 0.3312 0.3968 0.2979 0.081 Uiso 0.46(2) 1 calc R U P A 2

loop_
_atom_site_aniso_label
_atom_site_aniso_U_11
_atom_site_aniso_U_22
_atom_site_aniso_U_33
_atom_site_aniso_U_23
_atom_site_aniso_U_13
_atom_site_aniso_U_12
Th1 0.01904(5) 0.01123(4) 0.01478(4) -0.00020(3) 0.00658(3) -0.00021(4)
P2 0.0177(3) 0.0220(3) 0.0179(3) 0.0037(2) 0.0077(3) -0.0016(2)
P1 0.0177(3) 0.0213(3) 0.0163(3) -0.0021(2) 0.0057(2) 0.0006(2)
C44 0.0320(14) 0.0288(14) 0.0217(12) 0.0129(11) 0.0156(11) 0.0112(12)
C45 0.0319(13) 0.0199(12) 0.0157(10) 0.0040(9) 0.0078(10) -0.0026(11)
C34 0.0316(13) 0.0218(13) 0.0129(10) -0.0055(9) 0.0069(10) -0.0011(11)
C43 0.0253(14) 0.0320(15) 0.0269(13) 0.0138(11) 0.0073(11) -0.0039(11)
C19 0.0170(11) 0.0186(12) 0.0180(11) -0.0007(9) 0.0070(9) -0.0013(9)
C1 0.0165(11) 0.0176(12) 0.0139(10) 0.0007(8) 0.0035(9) 0.0012(9)
C42 0.0424(16) 0.0164(13) 0.0226(12) 0.0053(10) 0.0102(12) 0.0003(11)
C6 0.0158(11) 0.0189(12) 0.0178(11) 0.0000(9) 0.0041(9) -0.0002(9)
C20 0.0180(12) 0.0174(12) 0.0169(11) 0.0008(9) 0.0049(9) 0.0005(9)
C4 0.0169(11) 0.0178(12) 0.0185(11) 0.0031(9) 0.0065(9) 0.0032(9)
C5 0.0147(12) 0.0235(13) 0.0235(12) 0.0000(10) 0.0064(10) -0.0025(9)
C41 0.0251(13) 0.0273(14) 0.0189(11) 0.0098(10) 0.0105(10) 0.0068(11)
C16 0.0163(11) 0.0190(12) 0.0174(11) 0.0012(9) 0.0062(9) -0.0016(9)
C17 0.0177(12) 0.0207(12) 0.0219(12) 0.0045(9) 0.0062(10) 0.0019(10)
C3 0.0164(11) 0.0156(12) 0.0180(11) 0.0003(9) 0.0036(9) 0.0001(9)
C2 0.0146(11) 0.0151(11) 0.0163(10) 0.0035(9) 0.0036(9) 0.0011(9)
C33 0.0302(15) 0.0512(18) 0.0203(12) -0.0186(12) 0.0120(11) -0.0181(13)
C21 0.0140(11) 0.0160(11) 0.0185(11) -0.0016(9) 0.0048(9) 0.0006(9)
C31 0.095(3) 0.0321(17) 0.0220(14) -0.0100(12) 0.0057(17) 0.0320(18)
C35 0.0260(14) 0.0461(17) 0.0194(12) -0.0148(11) 0.0086(11) 0.0032(12)
C32 0.113(3) 0.0258(16) 0.0237(14) -0.0116(12) 0.0232(18) -0.0319(19)
C18 0.0172(12) 0.0208(12) 0.0252(12) 0.0036(10) 0.0083(10) 0.0045(10)
C28 0.0165(11) 0.0205(12) 0.0179(11) 0.0002(9) 0.0076(9) 0.0006(9)
C7 0.0159(11) 0.0182(12) 0.0165(11) 0.0013(9) 0.0057(9) 0.0003(9)
C29 0.0221(13) 0.0286(14) 0.0222(12) 0.0010(10) 0.0072(10) 0.0082(11)
C8 0.0219(13) 0.0258(14) 0.0323(13) 0.0107(11) 0.0091(11) -0.0008(10)
C30 0.0206(12) 0.0269(13) 0.0240(12) -0.0054(10) 0.0079(10) 0.0014(10)
C25 0.0184(12) 0.0243(13) 0.0199(11) 0.0042(9) 0.0090(10) 0.0044(10)
C10 0.0172(12) 0.0306(14) 0.0188(11) -0.0010(10) 0.0089(10) -0.0018(10)
C22 0.0220(13) 0.0327(15) 0.0336(14) 0.0168(11) 0.0151(12) 0.0076(11)
C13 0.0217(13) 0.0254(14) 0.0274(13) -0.0081(10) 0.0098(11) -0.0064(10)
C14 0.0324(15) 0.0326(15) 0.0362(14) -0.0083(12) 0.0131(12) -0.0136(12)
C9 0.0209(13) 0.0302(14) 0.0211(12) -0.0022(10) 0.0069(10) -0.0076(11)
C24 0.0294(15) 0.0362(16) 0.0481(17) 0.0183(13) 0.0175(13) 0.0161(12)
C26 0.0364(16) 0.0295(14) 0.0253(13) -0.0034(11) 0.0135(12) 0.0066(12)
C27 0.0449(16) 0.0252(14) 0.0301(14) 0.0048(11) 0.0230(13) 0.0018(12)
C12 0.0364(16) 0.0358(16) 0.0225(12) 0.0044(11) 0.0105(12) -0.0074(12)
C11 0.0413(16) 0.0314(15) 0.0303(14) -0.0053(11) 0.0211(13) -0.0008(12)
C15 0.0333(16) 0.0474(18) 0.0286(14) -0.0073(13) -0.0010(12) -0.0119(14)
C23 0.0357(16) 0.055(2) 0.0283(14) 0.0172(14) -0.0023(13) 0.0086(15)
C46 0.0302(15) 0.0496(19) 0.0415(16) 0.0210(14) 0.0163(13) 0.0150(13)
C50 0.067(2) 0.0333(16) 0.0176(13) 0.0001(11) 0.0087(13) -0.0118(15)
C49 0.061(2) 0.063(2) 0.0299(15) 0.0239(14) 0.0288(15) 0.0384(17)
C47 0.097(3) 0.0163(15) 0.0424(18) 0.0038(12) 0.0123(19) 0.0027(16)
C39 0.119(3) 0.0319(17) 0.0196(14) 0.0027(12) 0.0245(17) 0.0129(19)
C40 0.0360(19) 0.168(4) 0.056(2) -0.075(3) 0.0299(17) -0.034(2)
C48 0.0322(17) 0.075(3) 0.054(2) 0.0338(18) 0.0037(15) -0.0165(16)
C38 0.0295(18) 0.184(5) 0.059(2) -0.084(3) 0.0166(17) -0.032(2)
C36A 0.088(9) 0.061(7) 0.034(3) -0.015(4) -0.003(5) 0.055(6)
C37A 0.085(8) 0.039(5) 0.037(3) -0.002(3) 0.003(5) -0.034(5)
C36B 0.069(8) 0.051(7) 0.036(4) -0.007(4) 0.005(6) 0.041(6)
C37B 0.095(9) 0.031(5) 0.038(4) -0.008(4) 0.024(6) -0.033(5)

loop_
_atom_type_symbol
_atom_type_description
_atom_type_scat_dispersion_real
_atom_type_scat_dispersion_imag
_atom_type_scat_source
C C 0.0033 0.0016 'International Tables Vol C Tables 4.2.6.8 and 6.1.1.4'
H H 0.0000 0.0000 'International Tables Vol C Tables 4.2.6.8 and 6.1.1.4'
P P 0.1023 0.0942 'International Tables Vol C Tables 4.2.6.8 and 6.1.1.4'
Th Th -7.2400 8.8979 'International Tables Vol C Tables 4.2.6.8 and 6.1.1.4'

loop_
_geom_angle_atom_site_label_1
_geom_angle_atom_site_label_2
_geom_angle_atom_site_label_3
_geom_angle
C31 Th1 C32 29.68(10)
C31 Th1 C43 108.27(9)
C32 Th1 C43 94.53(8)
C31 Th1 C42 88.74(8)
C32 Th1 C42 88.01(8)
C43 Th1 C42 29.49(7)
C31 Th1 C35 29.14(9)
C32 Th1 C35 48.13(8)
C43 Th1 C35 137.38(8)
C42 Th1 C35 115.90(8)
C31 Th1 C41 100.77(8)
C32 Th1 C41 111.59(9)
C43 Th1 C41 48.14(7)
C42 Th1 C41 29.26(7)
C35 Th1 C41 119.19(7)
C31 Th1 C33 48.08(9)
C32 Th1 C33 28.93(9)
C43 Th1 C33 111.31(8)
C42 Th1 C33 114.36(8)
C35 Th1 C33 47.57(7)
C41 Th1 C33 140.30(9)
C31 Th1 C44 135.61(9)
C32 Th1 C44 122.83(8)
C43 Th1 C44 28.87(7)
C42 Th1 C44 47.93(7)
C35 Th1 C44 163.83(8)
C41 Th1 C44 47.61(6)
C33 Th1 C44 133.39(7)
C31 Th1 C34 47.64(8)
C32 Th1 C34 47.52(7)
C43 Th1 C34 139.49(7)
C42 Th1 C34 134.04(7)
C35 Th1 C34 28.64(7)
C41 Th1 C34 147.05(7)
C33 Th1 C34 28.60(7)
C44 Th1 C34 160.15(7)
C31 Th1 C45 129.56(8)
C32 Th1 C45 135.81(8)
C43 Th1 C45 47.66(7)
C42 Th1 C45 47.82(7)
C35 Th1 C45 144.01(7)
C41 Th1 C45 28.79(6)
C33 Th1 C45 158.93(7)
C44 Th1 C45 28.70(7)
C34 Th1 C45 171.14(6)
C31 Th1 P1 122.74(7)
C32 Th1 P1 102.65(9)
C43 Th1 P1 102.35(5)
C42 Th1 P1 131.82(5)
C35 Th1 P1 105.27(6)
C41 Th1 P1 135.00(5)
C33 Th1 P1 76.11(6)
C44 Th1 P1 89.46(5)
C34 Th1 P1 77.96(5)
C45 Th1 P1 106.89(5)
C31 Th1 P2 109.79(9)
C32 Th1 P2 136.86(7)
C43 Th1 P2 121.78(6)
C42 Th1 P2 111.68(6)
C35 Th1 P2 89.01(6)
C41 Th1 P2 82.49(5)
C33 Th1 P2 126.92(5)
C44 Th1 P2 97.21(6)
C34 Th1 P2 98.54(5)
C45 Th1 P2 74.13(5)
P1 Th1 P2 92.180(18)
C16 P2 Th1 121.91(7)
C16 P2 H2 101.8(9)
Th1 P2 H2 107.7(10)
C1 P1 Th1 121.26(7)
C1 P1 H1 102.5(10)
Th1 P1 H1 109.1(10)
C43 C44 C45 108.3(2)
C43 C44 C49 125.3(2)
C45 C44 C49 125.2(3)
C43 C44 Th1 73.39(13)
C45 C44 Th1 76.45(12)
C49 C44 Th1 126.18(16)
C44 C45 C41 107.9(2)
C44 C45 C50 124.4(2)
C41 C45 C50 126.8(2)
C44 C45 Th1 74.85(13)
C41 C45 Th1 74.02(13)
C50 C45 Th1 125.30(15)
C35 C34 C33 108.7(2)
C35 C34 C39 124.7(3)
C33 C34 C39 126.3(3)
C35 C34 Th1 74.19(13)
C33 C34 Th1 75.43(13)
C39 C34 Th1 121.83(15)
C44 C43 C42 108.3(2)
C44 C43 C48 125.4(3)
C42 C43 C48 125.9(3)
C44 C43 Th1 77.74(13)
C42 C43 Th1 75.41(13)
C48 C43 Th1 118.92(17)
C18 C19 C20 117.55(19)
C18 C19 C25 118.62(19)
C20 C19 C25 123.7(2)
C2 C1 C6 119.07(19)
C2 C1 P1 117.90(16)
C6 C1 P1 122.98(16)
C41 C42 C43 107.5(2)
C41 C42 C47 124.8(3)
C43 C42 C47 126.1(3)
C41 C42 Th1 76.59(13)
C43 C42 Th1 75.11(13)
C47 C42 Th1 125.65(17)
C5 C6 C1 118.8(2)
C5 C6 C13 118.68(19)
C1 C6 C13 122.56(19)
C19 C20 C21 121.9(2)
C19 C20 H20 119.1
C21 C20 H20 119.1
C5 C4 C3 117.30(19)
C5 C4 C10 118.44(19)
C3 C4 C10 124.0(2)
C6 C5 C4 123.0(2)
C6 C5 H5 118.5
C4 C5 H5 118.5
C45 C41 C42 108.1(2)
C45 C41 C46 126.0(2)
C42 C41 C46 125.4(2)
C45 C41 Th1 77.19(13)
C42 C41 Th1 74.15(13)
C46 C41 Th1 121.61(15)
C17 C16 C21 119.21(19)
C17 C16 P2 123.12(17)
C21 C16 P2 117.66(16)
C18 C17 C16 118.6(2)
C18 C17 C22 118.68(19)
C16 C17 C22 122.76(19)
C4 C3 C2 121.9(2)
C4 C3 H3 119.0
C2 C3 H3 119.0
C3 C2 C1 119.74(19)
C3 C2 C7 119.53(19)
C1 C2 C7 120.67(18)
C32 C33 C34 107.5(3)
C32 C33 C38 125.4(3)
C34 C33 C38 125.8(3)
C32 C33 Th1 72.86(15)
C34 C33 Th1 75.97(13)
C38 C33 Th1 127.00(17)
C20 C21 C16 119.51(19)
C20 C21 C28 120.01(19)
C16 C21 C28 120.28(18)
C35 C31 C32 107.8(3)
C35 C31 C36A 138.6(8)
C32 C31 C36A 112.2(8)
C35 C31 C36B 109.4(7)
C32 C31 C36B 142.7(7)
C35 C31 Th1 77.49(14)
C32 C31 Th1 75.76(16)
C36A C31 Th1 122.3(4)
C36B C31 Th1 115.0(4)
C34 C35 C31 107.9(3)
C34 C35 C40 125.9(3)
C31 C35 C40 125.1(3)
C34 C35 Th1 77.17(12)
C31 C35 Th1 73.37(14)
C40 C35 Th1 124.74(17)
C33 C32 C31 108.0(3)
C33 C32 C37B 141.8(9)
C31 C32 C37B 108.7(9)
C33 C32 C37A 109.2(7)
C31 C32 C37A 142.4(7)
C33 C32 Th1 78.21(15)
C31 C32 Th1 74.57(16)
C37B C32 Th1 122.0(4)
C37A C32 Th1 118.3(4)
C19 C18 C17 123.1(2)
C19 C18 H18 118.5
C17 C18 H18 118.5
C21 C28 C29 115.12(17)
C21 C28 C30 108.14(18)
C29 C28 C30 110.17(19)
C21 C28 H28 107.7
C29 C28 H28 107.7
C30 C28 H28 107.7
C9 C7 C2 115.04(17)
C9 C7 C8 110.98(19)
C2 C7 C8 108.19(18)
C9 C7 H7 107.4
C2 C7 H7 107.4
C8 C7 H7 107.4
C28 C29 H29A 109.5
C28 C29 H29B 109.5
H29A C29 H29B 109.5
C28 C29 H29C 109.5
H29A C29 H29C 109.5
H29B C29 H29C 109.5
C7 C8 H8A 109.5
C7 C8 H8B 109.5
H8A C8 H8B 109.5
C7 C8 H8C 109.5
H8A C8 H8C 109.5
H8B C8 H8C 109.5
C28 C30 H30A 109.5
C28 C30 H30B 109.5
H30A C30 H30B 109.5
C28 C30 H30C 109.5
H30A C30 H30C 109.5
H30B C30 H30C 109.5
C19 C25 C27 115.11(18)
C19 C25 C26 108.68(19)
C27 C25 C26 109.9(2)
C19 C25 H25 107.6
C27 C25 H25 107.6
C26 C25 H25 107.6
C4 C10 C11 115.46(19)
C4 C10 C12 107.99(19)
C11 C10 C12 109.8(2)
C4 C10 H10 107.8
C11 C10 H10 107.8
C12 C10 H10 107.8
C17 C22 C23 109.9(2)
C17 C22 C24 114.5(2)
C23 C22 C24 109.8(2)
C17 C22 H22 107.4
C23 C22 H22 107.4
C24 C22 H22 107.4
C6 C13 C15 109.5(2)
C6 C13 C14 114.19(19)
C15 C13 C14 110.0(2)
C6 C13 H13 107.6
C15 C13 H13 107.6
C14 C13 H13 107.6
C13 C14 H14A 109.5
C13 C14 H14B 109.5
H14A C14 H14B 109.5
C13 C14 H14C 109.5
H14A C14 H14C 109.5
H14B C14 H14C 109.5
C7 C9 H9A 109.5
C7 C9 H9B 109.5
H9A C9 H9B 109.5
C7 C9 H9C 109.5
H9A C9 H9C 109.5
H9B C9 H9C 109.5
C22 C24 H24A 109.5
C22 C24 H24B 109.5
H24A C24 H24B 109.5
C22 C24 H24C 109.5
H24A C24 H24C 109.5
H24B C24 H24C 109.5
C25 C26 H26A 109.5
C25 C26 H26B 109.5
H26A C26 H26B 109.5
C25 C26 H26C 109.5
H26A C26 H26C 109.5
H26B C26 H26C 109.5
C25 C27 H27A 109.5
C25 C27 H27B 109.5
H27A C27 H27B 109.5
C25 C27 H27C 109.5
H27A C27 H27C 109.5
H27B C27 H27C 109.5
C10 C12 H12A 109.5
C10 C12 H12B 109.5
H12A C12 H12B 109.5
C10 C12 H12C 109.5
H12A C12 H12C 109.5
H12B C12 H12C 109.5
C10 C11 H11A 109.5
C10 C11 H11B 109.5
H11A C11 H11B 109.5
C10 C11 H11C 109.5
H11A C11 H11C 109.5
H11B C11 H11C 109.5
C13 C15 H15A 109.5
C13 C15 H15B 109.5
H15A C15 H15B 109.5
C13 C15 H15C 109.5
H15A C15 H15C 109.5
H15B C15 H15C 109.5
C22 C23 H23A 109.5
C22 C23 H23B 109.5
H23A C23 H23B 109.5
C22 C23 H23C 109.5
H23A C23 H23C 109.5
H23B C23 H23C 109.5
C41 C46 H46A 109.5
C41 C46 H46B 109.5
H46A C46 H46B 109.5
C41 C46 H46C 109.5
H46A C46 H46C 109.5
H46B C46 H46C 109.5
C45 C50 H50A 109.5
C45 C50 H50B 109.5
H50A C50 H50B 109.5
C45 C50 H50C 109.5
H50A C50 H50C 109.5
H50B C50 H50C 109.5
C44 C49 H49A 109.5
C44 C49 H49B 109.5
H49A C49 H49B 109.5
C44 C49 H49C 109.5
H49A C49 H49C 109.5
H49B C49 H49C 109.5
C42 C47 H47A 109.5
C42 C47 H47B 109.5
H47A C47 H47B 109.5
C42 C47 H47C 109.5
H47A C47 H47C 109.5
H47B C47 H47C 109.5
C34 C39 H39A 109.5
C34 C39 H39B 109.5
H39A C39 H39B 109.5
C34 C39 H39C 109.5
H39A C39 H39C 109.5
H39B C39 H39C 109.5
C35 C40 H40A 109.5
C35 C40 H40B 109.5
H40A C40 H40B 109.5
C35 C40 H40C 109.5
H40A C40 H40C 109.5
H40B C40 H40C 109.5
C43 C48 H48A 109.5
C43 C48 H48B 109.5
H48A C48 H48B 109.5
C43 C48 H48C 109.5
H48A C48 H48C 109.5
H48B C48 H48C 109.5
C33 C38 H38A 109.5
C33 C38 H38B 109.5
H38A C38 H38B 109.5
C33 C38 H38C 109.5
H38A C38 H38C 109.5
H38B C38 H38C 109.5
C31 C36A H36A 109.5
C31 C36A H36B 109.5
H36A C36A H36B 109.5
C31 C36A H36C 109.5
H36A C36A H36C 109.5
H36B C36A H36C 109.5
C32 C37A H37A 109.5
C32 C37A H37B 109.5
H37A C37A H37B 109.5
C32 C37A H37C 109.5
H37A C37A H37C 109.5
H37B C37A H37C 109.5
C31 C36B H36D 109.5
C31 C36B H36E 109.5
H36D C36B H36E 109.5
C31 C36B H36F 109.5
H36D C36B H36F 109.5
H36E C36B H36F 109.5
C32 C37B H37D 109.5
C32 C37B H37E 109.5
H37D C37B H37E 109.5
C32 C37B H37F 109.5
H37D C37B H37F 109.5
H37E C37B H37F 109.5

loop_
_geom_bond_atom_site_label_1
_geom_bond_atom_site_label_2
_geom_bond_distance
Th1 C31 2.753(3)
Th1 C32 2.768(3)
Th1 C43 2.783(2)
Th1 C42 2.787(2)
Th1 C35 2.805(2)
Th1 C41 2.818(2)
Th1 C33 2.836(2)
Th1 C44 2.838(2)
Th1 C34 2.842(2)
Th1 C45 2.859(2)
Th1 P1 2.8754(6)
Th1 P2 2.8830(6)
P2 C16 1.843(2)
P2 H2 1.32(2)
P1 C1 1.842(2)
P1 H1 1.29(2)
C44 C43 1.402(4)
C44 C45 1.412(3)
C44 C49 1.510(3)
C45 C41 1.412(3)
C45 C50 1.507(3)
C34 C35 1.397(3)
C34 C33 1.403(3)
C34 C39 1.501(3)
C43 C42 1.418(3)
C43 C48 1.511(3)
C19 C18 1.392(3)
C19 C20 1.393(3)
C19 C25 1.522(3)
C1 C2 1.409(3)
C1 C6 1.418(3)
C42 C41 1.416(3)
C42 C47 1.501(3)
C6 C5 1.391(3)
C6 C13 1.523(3)
C20 C21 1.398(3)
C20 H20 0.9500
C4 C5 1.394(3)
C4 C3 1.393(3)
C4 C10 1.519(3)
C5 H5 0.9500
C41 C46 1.505(3)
C16 C17 1.417(3)
C16 C21 1.418(3)
C17 C18 1.395(3)
C17 C22 1.517(3)
C3 C2 1.397(3)
C3 H3 0.9500
C2 C7 1.525(3)
C33 C32 1.401(4)
C33 C38 1.502(4)
C21 C28 1.528(3)
C31 C35 1.399(4)
C31 C32 1.414(5)
C31 C36A 1.478(9)
C31 C36B 1.650(12)
C35 C40 1.498(4)
C32 C37B 1.521(9)
C32 C37A 1.602(10)
C18 H18 0.9500
C28 C29 1.528(3)
C28 C30 1.533(3)
C28 H28 1.0000
C7 C9 1.521(3)
C7 C8 1.532(3)
C7 H7 1.0000
C29 H29A 0.9800
C29 H29B 0.9800
C29 H29C 0.9800
C8 H8A 0.9800
C8 H8B 0.9800
C8 H8C 0.9800
C30 H30A 0.9800
C30 H30B 0.9800
C30 H30C 0.9800
C25 C27 1.526(3)
C25 C26 1.529(3)
C25 H25 1.0000
C10 C11 1.524(3)
C10 C12 1.532(3)
C10 H10 1.0000
C22 C23 1.524(4)
C22 C24 1.543(3)
C22 H22 1.0000
C13 C15 1.533(3)
C13 C14 1.534(3)
C13 H13 1.0000
C14 H14A 0.9800
C14 H14B 0.9800
C14 H14C 0.9800
C9 H9A 0.9800
C9 H9B 0.9800
C9 H9C 0.9800
C24 H24A 0.9800
C24 H24B 0.9800
C24 H24C 0.9800
C26 H26A 0.9800
C26 H26B 0.9800
C26 H26C 0.9800
C27 H27A 0.9800
C27 H27B 0.9800
C27 H27C 0.9800
C12 H12A 0.9800
C12 H12B 0.9800
C12 H12C 0.9800
C11 H11A 0.9800
C11 H11B 0.9800
C11 H11C 0.9800
C15 H15A 0.9800
C15 H15B 0.9800
C15 H15C 0.9800
C23 H23A 0.9800
C23 H23B 0.9800
C23 H23C 0.9800
C46 H46A 0.9800
C46 H46B 0.9800
C46 H46C 0.9800
C50 H50A 0.9800
C50 H50B 0.9800
C50 H50C 0.9800
C49 H49A 0.9800
C49 H49B 0.9800
C49 H49C 0.9800
C47 H47A 0.9800
C47 H47B 0.9800
C47 H47C 0.9800
C39 H39A 0.9800
C39 H39B 0.9800
C39 H39C 0.9800
C40 H40A 0.9800
C40 H40B 0.9800
C40 H40C 0.9800
C48 H48A 0.9800
C48 H48B 0.9800
C48 H48C 0.9800
C38 H38A 0.9800
C38 H38B 0.9800
C38 H38C 0.9800
C36A H36A 0.9800
C36A H36B 0.9800
C36A H36C 0.9800
C37A H37A 0.9800
C37A H37B 0.9800
C37A H37C 0.9800
C36B H36D 0.9800
C36B H36E 0.9800
C36B H36F 0.9800
C37B H37D 0.9800
C37B H37E 0.9800
C37B H37F 0.9800

loop_
_geom_torsion_atom_site_label_1
_geom_torsion_atom_site_label_2
_geom_torsion_atom_site_label_3
_geom_torsion_atom_site_label_4
_geom_torsion
C43 C44 C45 C41 0.1(3)
C49 C44 C45 C41 -167.8(2)
Th1 C44 C45 C41 67.22(15)
C43 C44 C45 C50 170.2(2)
C49 C44 C45 C50 2.3(4)
Th1 C44 C45 C50 -122.7(2)
C43 C44 C45 Th1 -67.10(16)
C49 C44 C45 Th1 125.0(2)
C45 C44 C43 C42 -0.8(3)
C49 C44 C43 C42 167.1(2)
Th1 C44 C43 C42 -69.92(16)
C45 C44 C43 C48 -173.9(2)
C49 C44 C43 C48 -6.0(4)
Th1 C44 C43 C48 116.9(2)
C45 C44 C43 Th1 69.15(15)
C49 C44 C43 Th1 -122.9(2)
Th1 P1 C1 C2 -88.25(18)
Th1 P1 C1 C6 89.18(19)
C44 C43 C42 C41 1.1(3)
C48 C43 C42 C41 174.2(2)
Th1 C43 C42 C41 -70.40(16)
C44 C43 C42 C47 -164.9(2)
C48 C43 C42 C47 8.2(4)
Th1 C43 C42 C47 123.5(3)
C44 C43 C42 Th1 71.52(16)
C48 C43 C42 Th1 -115.4(2)
C2 C1 C6 C5 2.2(3)
P1 C1 C6 C5 -175.16(17)
C2 C1 C6 C13 -177.2(2)
P1 C1 C6 C13 5.4(3)
C18 C19 C20 C21 2.2(3)
C25 C19 C20 C21 -173.2(2)
C1 C6 C5 C4 1.8(3)
C13 C6 C5 C4 -178.7(2)
C3 C4 C5 C6 -3.9(3)
C10 C4 C5 C6 170.2(2)
C44 C45 C41 C42 0.6(2)
C50 C45 C41 C42 -169.2(2)
Th1 C45 C41 C42 68.36(16)
C44 C45 C41 C46 172.3(2)
C50 C45 C41 C46 2.5(4)
Th1 C45 C41 C46 -119.9(2)
C44 C45 C41 Th1 -67.79(15)
C50 C45 C41 Th1 122.4(2)
C43 C42 C41 C45 -1.0(3)
C47 C42 C41 C45 165.3(2)
Th1 C42 C41 C45 -70.42(15)
C43 C42 C41 C46 -172.8(2)
C47 C42 C41 C46 -6.5(4)
Th1 C42 C41 C46 117.8(2)
C43 C42 C41 Th1 69.38(16)
C47 C42 C41 Th1 -124.3(2)
Th1 P2 C16 C17 90.7(2)
Th1 P2 C16 C21 -87.93(18)
C21 C16 C17 C18 2.6(3)
P2 C16 C17 C18 -175.99(17)
C21 C16 C17 C22 -176.1(2)
P2 C16 C17 C22 5.3(3)
C5 C4 C3 C2 1.9(3)
C10 C4 C3 C2 -171.8(2)
C4 C3 C2 C1 2.1(3)
C4 C3 C2 C7 -175.3(2)
C6 C1 C2 C3 -4.1(3)
P1 C1 C2 C3 173.39(16)
C6 C1 C2 C7 173.20(19)
P1 C1 C2 C7 -9.3(3)
C35 C34 C33 C32 -0.8(3)
C39 C34 C33 C32 -174.4(2)
Th1 C34 C33 C32 66.58(17)
C35 C34 C33 C38 166.9(2)
C39 C34 C33 C38 -6.8(4)
Th1 C34 C33 C38 -125.8(3)
C35 C34 C33 Th1 -67.34(16)
C39 C34 C33 Th1 119.0(2)
C19 C20 C21 C16 2.2(3)
C19 C20 C21 C28 -172.6(2)
C17 C16 C21 C20 -4.6(3)
P2 C16 C21 C20 174.05(16)
C17 C16 C21 C28 170.2(2)
P2 C16 C21 C28 -11.1(3)
C33 C34 C35 C31 0.6(3)
C39 C34 C35 C31 174.4(2)
Th1 C34 C35 C31 -67.53(17)
C33 C34 C35 C40 -168.0(2)
C39 C34 C35 C40 5.7(4)
Th1 C34 C35 C40 123.8(3)
C33 C34 C35 Th1 68.17(16)
C39 C34 C35 Th1 -118.1(2)
C32 C31 C35 C34 -0.3(3)
C36A C31 C35 C34 -164.8(7)
C36B C31 C35 C34 -177.5(5)
Th1 C31 C35 C34 70.11(16)
C32 C31 C35 C40 168.5(2)
C36A C31 C35 C40 4.0(8)
C36B C31 C35 C40 -8.7(5)
Th1 C31 C35 C40 -121.1(2)
C32 C31 C35 Th1 -70.37(18)
C36A C31 C35 Th1 125.1(7)
C36B C31 C35 Th1 112.4(5)
C34 C33 C32 C31 0.6(3)
C38 C33 C32 C31 -167.1(2)
Th1 C33 C32 C31 69.28(19)
C34 C33 C32 C37B 163.7(7)
C38 C33 C32 C37B -4.0(8)
Th1 C33 C32 C37B -127.6(7)
C34 C33 C32 C37A 175.2(4)
C38 C33 C32 C37A 7.5(5)
Th1 C33 C32 C37A -116.1(4)
C34 C33 C32 Th1 -68.69(17)
C38 C33 C32 Th1 123.6(2)
C35 C31 C32 C33 -0.2(3)
C36A C31 C32 C33 168.8(4)
C36B C31 C32 C33 175.5(7)
Th1 C31 C32 C33 -71.77(18)
C35 C31 C32 C37B -169.2(4)
C36B C31 C32 C37B 6.4(9)
Th1 C31 C32 C37B 119.2(4)
C35 C31 C32 C37A -171.8(6)
C36A C31 C32 C37A -2.8(8)
Th1 C31 C32 C37A 116.6(6)
C35 C31 C32 Th1 71.57(18)
C36A C31 C32 Th1 -119.4(4)
C36B C31 C32 Th1 -112.8(7)
C20 C19 C18 C17 -4.3(4)
C25 C19 C18 C17 171.3(2)
C16 C17 C18 C19 2.0(4)
C22 C17 C18 C19 -179.3(2)
C20 C21 C28 C29 -29.6(3)
C16 C21 C28 C29 155.6(2)
C20 C21 C28 C30 94.0(2)
C16 C21 C28 C30 -80.8(2)
C3 C2 C7 C9 -34.8(3)
C1 C2 C7 C9 147.8(2)
C3 C2 C7 C8 89.9(2)
C1 C2 C7 C8 -87.5(2)
C18 C19 C25 C27 155.2(2)
C20 C19 C25 C27 -29.5(3)
C18 C19 C25 C26 -81.1(3)
C20 C19 C25 C26 94.3(3)
C5 C4 C10 C11 160.4(2)
C3 C4 C10 C11 -25.9(3)
C5 C4 C10 C12 -76.3(3)
C3 C4 C10 C12 97.3(3)
C18 C17 C22 C23 -91.2(3)
C16 C17 C22 C23 87.5(3)
C18 C17 C22 C24 33.0(3)
C16 C17 C22 C24 -148.4(2)
C5 C6 C13 C15 -90.2(3)
C1 C6 C13 C15 89.2(3)
C5 C6 C13 C14 33.7(3)
C1 C6 C13 C14 -146.9(2)
